data_7043790
loop_
_publ_author_name
'Hamaguchi, Tomohiko'
'Nagata, Tomoko'
'Hayami, Shinya'
'Kawata, Satoshi'
'Ando, Isao'

_publ_section_title
;
 pH-Dependent structural diversity of a 2-pyridinemethanol Cu complex and
 its relatively strong magnetic exchange coupling via hydrogen bonding.
;
_journal_name_full 'Dalton transactions (Cambridge, England : 2003)'
_journal_paper_doi 10.1039/c7dt00718c
_journal_year 2017
_chemical_formula_sum 'C12 H13 Cu F6 N2 O2 P'
_chemical_formula_weight 425.75
_space_group_crystal_system orthorhombic
_space_group_IT_number 60
_space_group_name_Hall '-P 2n 2ab'
_space_group_name_H-M_alt 'P b c n'
_symmetry_space_group_name_Hall '-P 2n 2ab'
_symmetry_space_group_name_H-M 'P b c n'
_atom_sites_solution_hydrogens mixed
_atom_sites_solution_primary direct
_atom_sites_solution_secondary difmap
_audit_creation_method SHELXL-2014/7
_audit_update_record
;
2017-02-16 deposited with the CCDC.
2017-03-28 downloaded from the CCDC.
;
_cell_angle_alpha 90
_cell_angle_beta 90
_cell_angle_gamma 90
_cell_formula_units_Z 4
_cell_length_a 8.8221(2)
_cell_length_b 19.4655(4)
_cell_length_c 8.7295(2)
_cell_measurement_reflns_used 10414
_cell_measurement_temperature 250(2)
_cell_measurement_theta_max 27.46
_cell_measurement_theta_min 3.12
_cell_volume 1499.09(6)
_computing_cell_refinement '<i>RAPID-AUTO</i> (Rigaku, 2002)'
_computing_data_collection '<i>RAPID-AUTO</i> (Rigaku, 2002)'
_computing_data_reduction '<i>RAPID-AUTO</i> (Rigaku, 2002)'
_computing_molecular_graphics
;
Yadokari-XG (Wakita, Nemoto et al., 2009) and ORTEP-3
 for Windows (Farrugia ,1997))
;
_computing_publication_material
;
Yadokari-XG (Wakita, Nemoto et al., 2009) and publCIF
(Westrip, 2010)
;
_computing_structure_refinement 'SHELXL-2014/7 (Sheldrick, 2014)'
_computing_structure_solution 'SHELXT-2014/7 (Sheldrick, 2014)'
_diffrn_ambient_temperature 250(2)
_diffrn_measured_fraction_theta_full 0.999
_diffrn_measured_fraction_theta_max 0.999
_diffrn_measurement_device_type 'Rigaku R-AXIS RAPID'
_diffrn_measurement_method \w
_diffrn_radiation_type MoK\a
_diffrn_radiation_wavelength 0.71075
_diffrn_reflns_av_R_equivalents 0.0238
_diffrn_reflns_av_unetI/netI 0.0142
_diffrn_reflns_Laue_measured_fraction_full 0.999
_diffrn_reflns_Laue_measured_fraction_max 0.999
_diffrn_reflns_limit_h_max 11
_diffrn_reflns_limit_h_min -11
_diffrn_reflns_limit_k_max 25
_diffrn_reflns_limit_k_min -25
_diffrn_reflns_limit_l_max 11
_diffrn_reflns_limit_l_min -10
_diffrn_reflns_number 13587
_diffrn_reflns_point_group_measured_fraction_full 0.999
_diffrn_reflns_point_group_measured_fraction_max 0.999
_diffrn_reflns_theta_full 25.242
_diffrn_reflns_theta_max 27.457
_diffrn_reflns_theta_min 3.135
_exptl_absorpt_coefficient_mu 1.641
_exptl_absorpt_correction_T_max 1.0000
_exptl_absorpt_correction_T_min 0.7495
_exptl_absorpt_correction_type multi-scan
_exptl_absorpt_process_details '(ABSCOR; Higashi, 1995)'
_exptl_crystal_colour purple
_exptl_crystal_density_diffrn 1.886
_exptl_crystal_description pillar
_exptl_crystal_F_000 852
_exptl_crystal_preparation ', Magnetic properties'
_exptl_crystal_recrystallization_method 'Re-crystallisation from solvent: water and acetonitrile'
_exptl_crystal_size_max 0.440
_exptl_crystal_size_mid 0.210
_exptl_crystal_size_min 0.190
_refine_diff_density_max 0.382
_refine_diff_density_min -0.412
_refine_diff_density_rms 0.086
_refine_ls_extinction_method none
_refine_ls_goodness_of_fit_ref 1.122
_refine_ls_hydrogen_treatment mixed
_refine_ls_matrix_type full
_refine_ls_number_parameters 112
_refine_ls_number_reflns 1715
_refine_ls_number_restraints 0
_refine_ls_restrained_S_all 1.122
_refine_ls_R_factor_all 0.0314
_refine_ls_R_factor_gt 0.0282
_refine_ls_shift/su_max 0.001
_refine_ls_shift/su_mean 0.000
_refine_ls_structure_factor_coef Fsqd
_refine_ls_weighting_details 'w=1/[\s^2^(Fo^2^)+(0.0470P)^2^+0.2901P] where P=(Fo^2^+2Fc^2^)/3'
_refine_ls_weighting_scheme calc
_refine_ls_wR_factor_gt 0.0759
_refine_ls_wR_factor_ref 0.0784
_reflns_Friedel_coverage 0.000
_reflns_number_gt 1504
_reflns_number_total 1715
_reflns_threshold_expression 'I > 2\s(I)'
_cod_data_source_file c7dt00718c2.cif
_cod_data_source_block Cu250k_a
_cod_database_code 7043790
_shelx_shelxl_version_number 2014/7
_shelx_space_group_comment
;
The symmetry employed for this shelxl refinement is uniquely defined
by the following loop, which should always be used as a source of
symmetry information in preference to the above space-group names.
They are only intended as comments.
;
_shelx_estimated_absorpt_t_min 0.532
_shelx_estimated_absorpt_t_max 0.746

loop_
_space_group_symop_operation_xyz
'x, y, z'
'-x+1/2, -y+1/2, z+1/2'
'x+1/2, -y+1/2, -z'
'-x, y, -z+1/2'
'-x, -y, -z'
'x-1/2, y-1/2, -z-1/2'
'-x-1/2, y-1/2, z'
'x, -y, z-1/2'

loop_
_atom_site_label
_atom_site_type_symbol
_atom_site_fract_x
_atom_site_fract_y
_atom_site_fract_z
_atom_site_U_iso_or_equiv
_atom_site_adp_type
_atom_site_occupancy
_atom_site_site_symmetry_order
_atom_site_calc_flag
_atom_site_refinement_flags_posn
_atom_site_refinement_flags_adp
_atom_site_refinement_flags_occupancy
Cu1 Cu 0.5000 0.5000 0.5000 0.02725(12) Uani 1 2 d S . P
O1 O 0.51836(12) 0.41576(5) 0.38681(12) 0.0329(3) Uani 1 1 d . . .
H1 H 0.5000 0.4207(16) 0.2500 0.049 Uiso 1 2 d S U P
N1 N 0.35405(13) 0.44730(6) 0.62171(13) 0.0296(3) Uani 1 1 d . . .
C1 C 0.4521(2) 0.35787(7) 0.45844(19) 0.0350(3) Uani 1 1 d . . .
H2 H 0.5321 0.3266 0.4933 0.042 Uiso 1 1 calc R U .
H3 H 0.3888 0.3332 0.3844 0.042 Uiso 1 1 calc R U .
C2 C 0.35668(16) 0.37956(7) 0.59322(16) 0.0306(3) Uani 1 1 d . . .
C3 C 0.27497(19) 0.33365(9) 0.68320(19) 0.0395(4) Uani 1 1 d . . .
H4 H 0.2777 0.2863 0.6623 0.047 Uiso 1 1 calc R U .
C4 C 0.1902(2) 0.35850(10) 0.8032(2) 0.0447(4) Uani 1 1 d . . .
H5 H 0.1370 0.3281 0.8673 0.054 Uiso 1 1 calc R U .
C5 C 0.18366(19) 0.42898(9) 0.82913(19) 0.0421(4) Uani 1 1 d . . .
H6 H 0.1240 0.4468 0.9090 0.050 Uiso 1 1 calc R U .
C6 C 0.2658(2) 0.47199(9) 0.73616(16) 0.0353(3) Uani 1 1 d . . .
H7 H 0.2606 0.5197 0.7523 0.042 Uiso 1 1 calc R U .
P1 P 0.0000 0.65007(3) 0.7500 0.03402(16) Uani 1 2 d S T P
F1 F -0.04573(17) 0.59214(6) 0.62891(14) 0.0608(3) Uani 1 1 d . . .
F2 F 0.16876(13) 0.65021(6) 0.68411(15) 0.0582(3) Uani 1 1 d . . .
F3 F 0.04537(15) 0.70809(6) 0.87074(13) 0.0573(3) Uani 1 1 d . . .

loop_
_atom_site_aniso_label
_atom_site_aniso_U_11
_atom_site_aniso_U_22
_atom_site_aniso_U_33
_atom_site_aniso_U_23
_atom_site_aniso_U_13
_atom_site_aniso_U_12
Cu1 0.03244(18) 0.02775(18) 0.02157(18) -0.00040(8) 0.00379(8) -0.00022(9)
O1 0.0452(6) 0.0295(5) 0.0239(5) -0.0005(4) 0.0073(4) -0.0007(4)
N1 0.0308(6) 0.0330(6) 0.0249(6) 0.0004(5) 0.0007(5) -0.0001(5)
C1 0.0465(8) 0.0289(7) 0.0297(7) 0.0024(6) 0.0029(7) 0.0026(7)
C2 0.0333(7) 0.0335(7) 0.0250(7) 0.0042(6) -0.0032(5) 0.0016(6)
C3 0.0455(9) 0.0370(8) 0.0362(9) 0.0088(6) -0.0002(7) -0.0027(7)
C4 0.0433(9) 0.0527(10) 0.0382(9) 0.0128(8) 0.0053(8) -0.0077(8)
C5 0.0363(8) 0.0569(10) 0.0331(8) -0.0002(7) 0.0076(7) -0.0036(7)
C6 0.0332(8) 0.0413(9) 0.0315(8) -0.0038(6) 0.0038(6) -0.0005(7)
P1 0.0373(3) 0.0319(3) 0.0328(3) 0.000 0.0068(2) 0.000
F1 0.0801(8) 0.0511(6) 0.0511(7) -0.0153(5) 0.0103(6) -0.0171(6)
F2 0.0424(6) 0.0697(8) 0.0626(8) -0.0005(6) 0.0177(5) 0.0010(5)
F3 0.0717(7) 0.0506(6) 0.0495(7) -0.0157(5) -0.0020(6) -0.0039(6)

loop_
_atom_type_symbol
_atom_type_description
_atom_type_scat_dispersion_real
_atom_type_scat_dispersion_imag
_atom_type_scat_source
Cu Cu 0.3201 1.2651 'International Tables Vol C Tables 4.2.6.8 and 6.1.1.4'
C C 0.0033 0.0016 'International Tables Vol C Tables 4.2.6.8 and 6.1.1.4'
N N 0.0061 0.0033 'International Tables Vol C Tables 4.2.6.8 and 6.1.1.4'
O O 0.0106 0.0060 'International Tables Vol C Tables 4.2.6.8 and 6.1.1.4'
H H 0.0000 0.0000 'International Tables Vol C Tables 4.2.6.8 and 6.1.1.4'
P P 0.1023 0.0942 'International Tables Vol C Tables 4.2.6.8 and 6.1.1.4'
F F 0.0171 0.0103 'International Tables Vol C Tables 4.2.6.8 and 6.1.1.4'

loop_
_geom_angle_atom_site_label_1
_geom_angle_atom_site_label_2
_geom_angle_atom_site_label_3
_geom_angle
_geom_angle_site_symmetry_1
_geom_angle_site_symmetry_3
Cu1 Cu1 O1 0(10) 5_666 5_666
Cu1 Cu1 O1 0(10) 5_666 .
O1 Cu1 O1 180.00(3) 5_666 .
Cu1 Cu1 N1 0(10) 5_666 5_666
O1 Cu1 N1 83.54(5) 5_666 5_666
O1 Cu1 N1 96.46(5) . 5_666
Cu1 Cu1 N1 0(10) 5_666 .
O1 Cu1 N1 96.46(5) 5_666 .
O1 Cu1 N1 83.54(5) . .
N1 Cu1 N1 180.00(6) 5_666 .
C1 O1 Cu1 114.68(9) . 5_666
C1 O1 Cu1 114.68(9) . .
Cu1 O1 Cu1 0.0 5_666 .
C1 O1 H1 116.4(13) . .
Cu1 O1 H1 115.4(15) 5_666 .
Cu1 O1 H1 115.4(15) . .
C2 N1 C6 119.68(13) . .
C2 N1 Cu1 113.74(9) . 5_666
C6 N1 Cu1 126.29(11) . 5_666
C2 N1 Cu1 113.74(9) . .
C6 N1 Cu1 126.29(11) . .
Cu1 N1 Cu1 0.0 5_666 .
O1 C1 C2 110.65(12) . .
O1 C1 H2 109.5 . .
C2 C1 H2 109.5 . .
O1 C1 H3 109.5 . .
C2 C1 H3 109.5 . .
H2 C1 H3 108.1 . .
N1 C2 C3 121.17(14) . .
N1 C2 C1 115.44(12) . .
C3 C2 C1 123.38(14) . .
C4 C3 C2 119.08(15) . .
C4 C3 H4 120.5 . .
C2 C3 H4 120.5 . .
C3 C4 C5 119.54(15) . .
C3 C4 H5 120.2 . .
C5 C4 H5 120.2 . .
C6 C5 C4 118.90(16) . .
C6 C5 H6 120.6 . .
C4 C5 H6 120.6 . .
N1 C6 C5 121.53(16) . .
N1 C6 H7 119.2 . .
C5 C6 H7 119.2 . .
F3 P1 F3 89.90(9) 4_556 .
F3 P1 F2 89.69(7) 4_556 .
F3 P1 F2 90.16(7) . .
F3 P1 F2 90.16(7) 4_556 4_556
F3 P1 F2 89.69(7) . 4_556
F2 P1 F2 179.80(10) . 4_556
F3 P1 F1 89.95(7) 4_556 .
F3 P1 F1 179.84(8) . .
F2 P1 F1 89.91(7) . .
F2 P1 F1 90.24(7) 4_556 .
F3 P1 F1 179.84(8) 4_556 4_556
F3 P1 F1 89.96(7) . 4_556
F2 P1 F1 90.24(7) . 4_556
F2 P1 F1 89.91(7) 4_556 4_556
F1 P1 F1 90.19(10) . 4_556

loop_
_geom_bond_atom_site_label_1
_geom_bond_atom_site_label_2
_geom_bond_distance
_geom_bond_site_symmetry_2
Cu1 Cu1 0.0000 5_666
Cu1 O1 1.9213(11) 5_666
Cu1 O1 1.9213(10) .
Cu1 N1 1.9594(12) 5_666
Cu1 N1 1.9594(12) .
O1 C1 1.4150(18) .
O1 Cu1 1.9213(10) 5_666
O1 H1 1.209(3) .
N1 C2 1.3419(19) .
N1 C6 1.3549(19) .
N1 Cu1 1.9594(12) 5_666
C1 C2 1.507(2) .
C1 H2 0.9800 .
C1 H3 0.9800 .
C2 C3 1.391(2) .
C3 C4 1.375(3) .
C3 H4 0.9400 .
C4 C5 1.392(3) .
C4 H5 0.9400 .
C5 C6 1.373(2) .
C5 H6 0.9400 .
C6 H7 0.9400 .
P1 F3 1.5957(11) 4_556
P1 F3 1.5958(11) .
P1 F2 1.5961(11) .
P1 F2 1.5961(11) 4_556
P1 F1 1.5974(12) .
P1 F1 1.5974(12) 4_556

loop_
_geom_hbond_atom_site_label_D
_geom_hbond_atom_site_label_H
_geom_hbond_atom_site_label_A
_geom_hbond_distance_DH
_geom_hbond_distance_HA
_geom_hbond_distance_DA
_geom_hbond_angle_DHA
_geom_hbond_site_symmetry_A
C1 H2 F3 0.98 2.60 3.3766(19) 136.5 6_657
C1 H3 F2 0.98 2.63 3.465(2) 142.9 8_565
C5 H6 F1 0.94 2.55 3.334(2) 141.0 8_566
C6 H7 O1 0.94 2.62 3.091(2) 111.6 5_666
C6 H7 F1 0.94 2.58 3.260(2) 129.4 4_556
C1 H2 F3 0.98 2.60 3.3766(19) 136.5 6_657

loop_
_geom_torsion_atom_site_label_1
_geom_torsion_atom_site_label_2
_geom_torsion_atom_site_label_3
_geom_torsion_atom_site_label_4
_geom_torsion
_geom_torsion_site_symmetry_1
Cu1 O1 C1 C2 10.91(16) 5_666
Cu1 O1 C1 C2 10.91(16) .
C6 N1 C2 C3 -2.6(2) .
Cu1 N1 C2 C3 171.52(11) 5_666
Cu1 N1 C2 C3 171.52(11) .
C6 N1 C2 C1 176.94(14) .
Cu1 N1 C2 C1 -8.89(16) 5_666
Cu1 N1 C2 C1 -8.89(16) .
O1 C1 C2 N1 -1.14(19) .
O1 C1 C2 C3 178.44(14) .
N1 C2 C3 C4 0.0(2) .
C1 C2 C3 C4 -179.51(16) .
C2 C3 C4 C5 2.1(3) .
C3 C4 C5 C6 -1.7(3) .
C2 N1 C6 C5 3.1(2) .
Cu1 N1 C6 C5 -170.29(12) 5_666
Cu1 N1 C6 C5 -170.29(12) .
C4 C5 C6 N1 -0.9(3) .
